data_1562155
loop_
_publ_author_name
'Silverstein, Harlyn J.'
'Huq, Ashfia'
'Lee, Minseong'
'Choi, Eun Sang'
'Zhou, Haidong'
'Wiebe, Christopher R.'

_publ_section_title
;
 Nuclear and magnetic supercells in the multiferroic candidate:
 Pb3TeMn3P2O14
;
_journal_name_full 'Journal of Solid State Chemistry'
_journal_page_first 216
_journal_page_last 223
_journal_paper_doi 10.1016/j.jssc.2014.10.007
_journal_volume 221
_journal_year 2015
_chemical_formula_sum 'Mn3 O14 P2 Pb3 Te'
_chemical_formula_weight 1199.95
_space_group_IT_number 143
_space_group_name_Hall 'P 3'
_space_group_name_H-M_alt 'P 3'
_symmetry_cell_setting trigonal
_symmetry_space_group_name_Hall 'P 3'
_symmetry_space_group_name_H-M 'P 3'
_cell_angle_alpha 90.00000
_cell_angle_beta 90.00000
_cell_angle_gamma 120.00000
_cell_formula_units_Z 3
_cell_length_a 22.43472(13)
_cell_length_b 22.43472(13)
_cell_length_c 5.33154(4)
_cell_measurement_temperature 293
_cell_volume 2323.94(3)
_computing_structure_refinement FULLPROF
_diffrn_radiation_type X-ray
_pd_instr_location ' ?'
_pd_meas_2theta_range_inc 0.001000
_pd_meas_2theta_range_max 49.99500
_pd_meas_2theta_range_min 0.50000
_pd_meas_number_of_points 49496
_pd_proc_2theta_range_inc 0.001000
_pd_proc_2theta_range_max 49.9937
_pd_proc_2theta_range_min 0.4987
_pd_proc_ls_pref_orient_corr ' ?'
_pd_proc_ls_prof_R_factor 7.5983
_pd_proc_ls_prof_wR_expected 6.5054
_pd_proc_ls_prof_wR_factor 10.2549
_pd_proc_wavelength 0.413961
_pd_spec_mounting ' ?'
_refine_ls_number_parameters 213
_refine_ls_number_reflns 13985
_refine_ls_number_restraints 64
_refine_ls_R_I_factor 3.4011
_cod_data_source_file JSSC-2015-221-216.cif
_cod_data_source_block Pb3TeMn3P2O14
_cod_database_code 1562155
_pd_proc_ls_prof_cr_factor 11.7007
_pd_proc_ls_prof_cwr_factor 14.0489
_pd_proc_ls_prof_cwr_expected 8.9122
_pd_proc_ls_prof_chi2 2.4850
_pd_proc_ls_prof_echi2 2.4855

loop_
_symmetry_equiv_pos_as_xyz
x,y,z
-y,x-y,z
-x+y,-x,z

loop_
_atom_site_label
_atom_site_fract_x
_atom_site_fract_y
_atom_site_fract_z
_atom_site_U_iso_or_equiv
_atom_site_occupancy
_atom_site_adp_type
_atom_site_type_symbol
Pb1 0.1717(5) 0.9163(6) 0.039(3) 0.0130(3) 1.00000 Uiso PB
Pb2 0.3156(5) 0.3528(4) 0.036(3) 0.0130(3) 1.00000 Uiso PB
Pb3 0.4528(5) 0.7724(6) 0.010(5) 0.0130(3) 1.00000 Uiso PB
Pb4 0.5956(5) 0.1955(5) -0.008(4) 0.0130(3) 1.00000 Uiso PB
Pb5 0.7499(4) 0.6323(5) 0.017(4) 0.0130(3) 1.00000 Uiso PB
Pb6 0.8842(5) 0.0587(5) 0.055(3) 0.0130(3) 1.00000 Uiso PB
Pb7 0.0278(5) 0.4773(5) 0.003(4) 0.0130(3) 1.00000 Uiso PB
Te1 0.00000 0.00000 0.032(5) 0.01267 0.99999 Uiso TE
O1 0.060(2) 0.072(2) 0.242(8) 0.0112(9) 1.00000 Uiso O
O2 0.0804(19) 0.033(2) -0.166(8) 0.0112(9) 1.00000 Uiso O
Te2 0.1509(6) 0.4263(7) 0.021(4) 0.01267 1.00000 Uiso TE
O3 0.219(2) 0.506(2) 0.205(8) 0.0112(9) 1.00000 Uiso O
O4 0.0856(19) 0.434(2) 0.251(7) 0.0112(9) 1.00000 Uiso O
O5 0.153(2) 0.362(2) 0.242(8) 0.0112(9) 1.00000 Uiso O
O6 0.2305(18) 0.440(2) -0.152(7) 0.0112(9) 1.00000 Uiso O
O7 0.127(2) 0.4765(20) -0.199(8) 0.0112(9) 1.00000 Uiso O
O8 0.0758(19) 0.3484(18) -0.155(8) 0.0112(9) 1.00000 Uiso O
Te3 0.4257(7) 0.2897(7) 0.014(4) 0.01267 1.00000 Uiso TE
O9 0.496(2) 0.363(2) 0.214(8) 0.0112(9) 1.00000 Uiso O
O10 0.356(2) 0.286(2) 0.240(8) 0.0112(9) 1.00000 Uiso O
O11 0.440(2) 0.224(2) 0.210(8) 0.0112(9) 1.00000 Uiso O
O12 0.498(2) 0.316(2) -0.224(7) 0.0112(9) 1.00000 Uiso O
O13 0.399(2) 0.343(2) -0.207(8) 0.0112(9) 1.00000 Uiso O
O14 0.374(2) 0.2078(20) -0.184(8) 0.0112(9) 1.00000 Uiso O
Mn1 0.0736(14) 0.9661(15) 0.539(5) 0.0098(12) 1.00000 Uiso MN
Mn2 0.2193(13) 0.3849(15) 0.529(6) 0.0098(12) 1.00000 Uiso MN
Mn3 0.3494(14) 0.8194(15) 0.501(5) 0.0098(12) 1.00000 Uiso MN
Mn4 0.5031(16) 0.2493(17) 0.510(6) 0.0098(12) 1.00000 Uiso MN
Mn5 0.6421(14) 0.6859(16) 0.519(6) 0.0098(12) 1.00000 Uiso MN
Mn6 0.7846(14) 0.1037(16) 0.521(6) 0.0098(12) 1.00000 Uiso MN
Mn7 0.9260(15) 0.5319(14) 0.515(7) 0.0098(12) 1.00000 Uiso MN
P1 0.1849(8) 0.2326(8) 0.6010(19) 0.0119(18) 1.00000 Uiso P
O15 0.2519(15) 0.233(2) 0.665(8) 0.0112(9) 1.00000 Uiso O
O16 0.187(2) 0.2979(16) 0.710(8) 0.0112(9) 1.00000 Uiso O
O17 0.1310(17) 0.1642(14) 0.725(8) 0.0112(9) 1.00000 Uiso O
O18 0.1680(20) 0.233(2) 0.321(3) 0.0112(9) 1.00000 Uiso O
P2 0.33333 0.66667 0.5626(18) 0.0119(18) 0.99999 Uiso P
O19 0.4036(14) 0.680(2) 0.665(8) 0.0112(9) 1.00000 Uiso O
O20 0.33333 0.66667 0.2753(19) 0.0112(9) 0.99999 Uiso O
P3 0.4723(8) 0.0948(8) 0.5798(17) 0.0119(18) 1.00000 Uiso P
O21 0.5405(15) 0.101(2) 0.671(8) 0.0112(9) 1.00000 Uiso O
O22 0.473(3) 0.1595(16) 0.689(8) 0.0112(9) 1.00000 Uiso O
O23 0.4065(15) 0.0313(16) 0.687(8) 0.0112(9) 1.00000 Uiso O
O24 0.473(2) 0.097(2) 0.2911(18) 0.0112(9) 1.00000 Uiso O
P4 0.2433(8) 0.0469(8) 0.4619(17) 0.0119(18) 1.00000 Uiso P
O25 0.2962(19) 0.1195(12) 0.362(8) 0.0112(9) 1.00000 Uiso O
O26 0.1686(11) 0.029(2) 0.397(8) 0.0112(9) 1.00000 Uiso O
O27 0.264(2) -0.0038(19) 0.345(9) 0.0112(9) 1.00000 Uiso O
O28 0.251(2) 0.051(3) 0.7499(20) 0.0112(9) 1.00000 Uiso O
P5 0.3842(8) 0.4820(9) 0.5117(18) 0.0119(18) 1.00000 Uiso P
O29 0.4072(18) 0.5548(12) 0.396(7) 0.0112(9) 1.00000 Uiso O
O30 0.3174(15) 0.4470(20) 0.350(7) 0.0112(9) 1.00000 Uiso O
O31 0.4419(16) 0.4716(20) 0.405(7) 0.0112(9) 1.00000 Uiso O
O32 0.392(2) 0.495(2) 0.795(2) 0.0112(9) 1.00000 Uiso O
P6 0.66667 0.33333 0.5329(18) 0.0119(18) 0.99999 Uiso P
O33 0.6651(20) 0.3989(13) 0.470(7) 0.0112(9) 1.00000 Uiso O
O34 0.66667 0.33333 0.8207(19) 0.0112(9) 0.99999 Uiso O

loop_
_atom_type_symbol
_atom_type_scat_Cromer_Mann_a1
_atom_type_scat_Cromer_Mann_b1
_atom_type_scat_Cromer_Mann_a2
_atom_type_scat_Cromer_Mann_b2
_atom_type_scat_Cromer_Mann_a3
_atom_type_scat_Cromer_Mann_b3
_atom_type_scat_Cromer_Mann_a4
_atom_type_scat_Cromer_Mann_b4
_atom_type_scat_Cromer_Mann_c
_atom_type_scat_dispersion_real
_atom_type_scat_dispersion_imag
_atom_type_scat_source
pb 31.06170 0.69020 13.06370 2.35760 18.44200 8.61800 5.96960 47.25790 13.41180 -1.91000 6.93000 International_Tables_for_Crystallography_Vol.C(1991)_Tables_6.1.1.4_and_6.1.1.5
te 19.96440 4.81742 19.01380 0.42088 6.14487 28.52840 2.52390 70.84030 4.35200 -1.21200 1.09600 International_Tables_for_Crystallography_Vol.C(1991)_Tables_6.1.1.4_and_6.1.1.5
o 3.04850 13.27710 2.28680 5.70110 1.54630 0.32390 0.86700 32.90890 0.25080 0.00300 0.00400 International_Tables_for_Crystallography_Vol.C(1991)_Tables_6.1.1.4_and_6.1.1.5
mn 11.28190 5.34090 7.35730 0.34320 3.01930 17.86740 2.24410 83.75430 1.08960 0.22900 0.46800 International_Tables_for_Crystallography_Vol.C(1991)_Tables_6.1.1.4_and_6.1.1.5
p 6.43450 1.90670 4.17910 27.15700 1.78000 0.52600 1.49080 68.16450 1.11490 0.05500 0.05800 International_Tables_for_Crystallography_Vol.C(1991)_Tables_6.1.1.4_and_6.1.1.5

loop_
_geom_bond_atom_site_label_1
_geom_bond_atom_site_label_2
_geom_bond_distance
_geom_bond_site_symmetry_2
Pb1 O5 2.36(5) 3_565
Pb1 O8 2.41(5) 3_565
Pb1 O16 2.67(4) 3_564
Pb1 O18 2.65(3) 3_565
Pb1 O26 3.20(5) 1_565
Pb1 O27 2.54(4) 1_565
Pb1 O28 3.05(5) 1_564
Pb2 O10 2.37(5) 1_555
Pb2 O13 2.37(5) 1_555
Pb2 O15 3.06(4) 1_554
Pb2 O16 3.05(4) 1_554
Pb2 O30 2.68(5) 1_555
Pb2 O32 3.05(4) 1_554
Pb3 O3 2.22(6) 2_665
Pb3 O6 2.39(4) 2_665
Pb3 O19 2.57(5) 1_554
Pb3 O19 3.19(4) 2_664
Pb3 O20 2.907(16) 1_555
Pb3 O29 2.79(4) 2_665
Pb3 O30 2.87(4) 2_665
Pb3 O32 2.69(4) 2_664
Pb4 O9 2.35(5) 2_655
Pb4 O12 2.44(5) 2_655
Pb4 O21 2.52(4) 1_554
Pb4 O22 2.93(6) 1_554
Pb4 O24 2.99(3) 1_555
Pb4 O33 3.18(4) 2_654
Pb4 O33 2.97(4) 2_655
Pb4 O34 2.830(12) 1_554
Pb5 O11 2.35(5) 3_665
Pb5 O14 2.23(5) 3_665
Pb5 O22 2.70(4) 3_664
Pb5 O23 3.05(4) 3_664
Pb5 O24 3.00(3) 3_665
Pb5 O25 2.45(4) 3_665
Pb5 O27 3.09(5) 3_665
Pb5 O28 2.68(5) 3_664
Pb6 O1 2.46(5) 2_655
Pb6 O2 2.32(5) 2_655
Pb6 O15 3.11(4) 2_654
Pb6 O17 2.51(4) 2_654
Pb6 O18 3.05(3) 2_655
Pb6 O25 3.15(4) 2_655
Pb6 O26 2.62(4) 2_655
Pb6 O28 3.19(5) 2_654
Pb7 O4 2.37(5) 1_555
Pb7 O7 2.48(5) 1_555
Pb7 O21 3.12(4) 2_554
Pb7 O23 2.61(4) 2_554
Pb7 O24 3.00(3) 2_555
Pb7 O31 2.79(5) 3_565
Pb7 O32 2.78(4) 3_564
Te1 O1 1.87(4) 1_555
Te1 O1 1.87(5) 2_555
Te1 O1 1.87(5) 3_555
Te1 O2 1.89(4) 1_555
Te1 O2 1.89(5) 2_555
Te1 O2 1.89(4) 3_555
O1 Pb6 2.46(4) 3_665
O1 Te1 1.87(4) 1_555
O1 O1 2.60(5) 2_555
O1 O1 2.60(6) 3_555
O1 O2 2.47(6) 1_555
O1 O2 2.87(6) 2_555
O1 Mn1 2.99(6) 1_545
O1 Mn1 1.99(6) 2_665
O1 O17 3.19(5) 1_555
O1 O26 3.15(7) 1_555
O1 O26 3.16(7) 2_555
O2 Pb6 2.32(4) 3_665
O2 Te1 1.89(4) 1_555
O2 O1 2.47(6) 1_555
O2 O1 2.87(6) 3_555
O2 O2 2.72(7) 2_555
O2 O2 2.72(4) 3_555
O2 Mn1 2.13(5) 1_544
O2 Mn1 2.85(6) 2_664
O2 O17 2.64(5) 1_554
O2 O26 3.09(6) 1_554
Te2 O3 1.94(4) 1_555
Te2 O4 1.98(5) 1_555
Te2 O5 1.88(5) 1_555
Te2 O6 1.89(4) 1_555
Te2 O7 1.88(5) 1_555
Te2 O8 1.96(4) 1_555
O3 Pb3 2.22(4) 3_565
O3 Te2 1.94(4) 1_555
O3 O4 2.61(5) 1_555
O3 O5 2.81(6) 1_555
O3 O6 2.50(6) 1_555
O3 O7 2.82(6) 1_555
O3 Mn3 2.00(6) 2_665
O3 O19 3.03(6) 3_565
O3 O30 3.19(7) 1_555
O4 Pb7 2.37(5) 1_555
O4 Te2 1.98(5) 1_555
O4 O3 2.61(5) 1_555
O4 O5 2.71(8) 1_555
O4 O7 2.58(6) 1_555
O4 O7 3.08(6) 1_556
O4 O8 2.83(6) 1_555
O4 Mn3 2.52(4) 2_665
O4 Mn5 2.06(5) 3_565
O5 Pb1 2.36(4) 2_665
O5 Te2 1.88(5) 1_555
O5 O3 2.81(6) 1_555
O5 O4 2.71(8) 1_555
O5 O6 2.73(5) 1_555
O5 O8 2.65(6) 1_555
O5 Mn2 2.01(5) 1_555
O5 Mn5 2.82(6) 3_565
O5 O16 3.16(7) 1_555
O5 O18 3.10(7) 1_555
O5 O27 2.98(5) 2_555
O6 Pb3 2.39(4) 3_565
O6 Te2 1.89(4) 1_555
O6 O3 2.50(6) 1_555
O6 O5 2.73(5) 1_555
O6 O7 2.83(7) 1_555
O6 O8 3.02(5) 1_555
O6 Mn2 2.04(5) 1_554
O6 O16 2.92(6) 1_554
O7 Pb7 2.48(5) 1_555
O7 Te2 1.88(5) 1_555
O7 O3 2.82(6) 1_555
O7 O4 3.08(6) 1_554
O7 O4 2.58(6) 1_555
O7 O6 2.83(7) 1_555
O7 O8 2.52(6) 1_555
O7 Mn3 2.00(5) 2_664
O7 Mn5 2.80(5) 3_564
O7 O19 3.16(4) 3_564
O7 O23 3.17(5) 2_554
O8 Pb1 2.41(5) 2_665
O8 Te2 1.96(4) 1_555
O8 O4 2.83(6) 1_555
O8 O5 2.65(6) 1_555
O8 O6 3.02(5) 1_555
O8 O7 2.52(6) 1_555
O8 Mn5 1.93(6) 3_564
O8 O23 2.88(6) 2_554
O8 O27 3.17(6) 2_554
O8 O27 3.17(6) 2_555
O8 O28 3.16(5) 2_554
Te3 O9 1.93(4) 1_555
Te3 O10 1.94(5) 1_555
Te3 O11 1.96(5) 1_555
Te3 O12 1.91(4) 1_555
Te3 O13 1.97(5) 1_555
Te3 O14 1.92(4) 1_555
O9 Pb4 2.35(4) 3_665
O9 Te3 1.93(4) 1_555
O9 O10 2.73(5) 1_555
O9 O11 2.72(6) 1_555
O9 O12 2.57(6) 1_555
O9 O12 3.18(6) 1_556
O9 O13 3.00(6) 1_555
O9 Mn4 3.07(6) 1_555
O9 Mn7 1.97(6) 2_655
O9 O21 3.10(6) 3_665
O10 Pb2 2.37(5) 1_555
O10 Te3 1.94(5) 1_555
O10 O9 2.73(5) 1_555
O10 O11 2.85(8) 1_555
O10 O13 2.65(6) 1_555
O10 O13 3.17(6) 1_556
O10 O14 3.01(7) 1_555
O10 Mn6 2.03(5) 3_665
O10 Mn7 2.87(4) 2_655
O10 O15 3.04(6) 1_555
O11 Pb5 2.35(4) 2_655
O11 Te3 1.96(5) 1_555
O11 O9 2.72(6) 1_555
O11 O10 2.85(8) 1_555
O11 O12 2.94(5) 1_555
O11 O14 2.49(6) 1_555
O11 Mn4 2.02(5) 1_555
O11 Mn6 3.10(6) 3_665
O11 O22 3.20(7) 1_555
O11 O25 3.00(5) 1_555
O12 Pb4 2.44(4) 3_665
O12 Te3 1.91(4) 1_555
O12 O9 3.18(6) 1_554
O12 O9 2.57(6) 1_555
O12 O11 2.94(5) 1_555
O12 O13 2.58(8) 1_555
O12 O14 2.63(5) 1_555
O12 Mn4 2.11(6) 1_554
O12 Mn7 2.58(6) 2_654
O12 O21 2.85(6) 3_664
O13 Pb2 2.37(5) 1_555
O13 Te3 1.97(5) 1_555
O13 O9 3.00(6) 1_555
O13 O10 3.17(6) 1_554
O13 O10 2.65(6) 1_555
O13 O12 2.58(8) 1_555
O13 O14 2.80(7) 1_555
O13 Mn6 2.89(5) 3_664
O13 Mn7 2.03(5) 2_654
O13 O15 3.05(4) 1_554
O14 Pb5 2.23(5) 2_655
O14 Te3 1.92(4) 1_555
O14 O10 3.01(7) 1_555
O14 O11 2.49(6) 1_555
O14 O12 2.63(5) 1_555
O14 O13 2.80(7) 1_555
O14 Mn4 3.04(6) 1_554
O14 Mn6 2.06(6) 3_664
O14 O15 3.17(7) 1_554
O14 O22 3.00(9) 1_554
O14 O25 3.06(5) 1_554
Mn1 O1 2.99(6) 1_565
Mn1 O1 1.99(5) 3_565
Mn1 O2 2.13(5) 1_566
Mn1 O2 2.85(5) 3_566
Mn1 P1 3.16(4) 3_565
Mn1 O17 2.14(4) 3_565
Mn1 O18 3.14(6) 3_565
Mn1 O26 2.02(4) 1_565
Mn2 O5 2.01(5) 1_555
Mn2 O6 2.04(5) 1_556
Mn2 P1 3.13(4) 1_555
Mn2 O16 1.96(5) 1_555
Mn2 O30 2.15(4) 1_555
Mn3 O3 2.00(5) 3_565
Mn3 O4 2.52(6) 3_565
Mn3 O7 2.00(5) 3_566
Mn3 O19 2.10(5) 2_665
Mn3 O29 1.97(5) 2_665
Mn4 O9 3.07(6) 1_555
Mn4 O11 2.02(5) 1_555
Mn4 O12 2.11(6) 1_556
Mn4 O14 3.04(6) 1_556
Mn4 P3 3.20(4) 1_555
Mn4 O22 2.02(5) 1_555
Mn4 P6 3.18(3) 1_555
Mn4 O33 2.05(6) 2_655
Mn5 O4 2.06(5) 2_665
Mn5 O5 2.82(6) 2_665
Mn5 O7 2.80(5) 2_666
Mn5 O8 1.93(5) 2_666
Mn5 O23 2.11(5) 3_665
Mn5 P4 3.16(3) 3_665
Mn5 O27 1.98(5) 3_665
Mn6 O10 2.03(5) 2_655
Mn6 O11 3.10(6) 2_655
Mn6 O13 2.89(5) 2_656
Mn6 O14 2.06(6) 2_656
Mn6 O15 1.90(6) 2_655
Mn6 O25 2.12(4) 2_655
Mn7 O9 1.97(5) 3_665
Mn7 O10 2.87(6) 3_665
Mn7 O12 2.58(5) 3_666
Mn7 O13 2.03(6) 3_666
Mn7 O21 2.02(5) 2_655
Mn7 O31 2.18(5) 3_665
P1 Mn1 3.16(3) 2_665
P1 Mn2 3.13(4) 1_555
P1 O15 1.54(4) 1_555
P1 O16 1.55(5) 1_555
P1 O17 1.55(3) 1_555
P1 O18 1.54(2) 1_555
O15 Pb2 3.06(4) 1_556
O15 Pb6 3.11(4) 3_666
O15 O10 3.04(6) 1_555
O15 O13 3.05(4) 1_556
O15 O14 3.17(7) 1_556
O15 Mn6 1.90(6) 3_665
O15 P1 1.54(4) 1_555
O15 O16 2.53(7) 1_555
O15 O17 2.38(4) 1_555
O15 O18 2.63(6) 1_555
O16 Pb1 2.67(4) 2_666
O16 Pb2 3.05(4) 1_556
O16 O5 3.16(7) 1_555
O16 O6 2.92(6) 1_556
O16 Mn2 1.96(5) 1_555
O16 P1 1.55(5) 1_555
O16 O15 2.53(7) 1_555
O16 O17 2.61(4) 1_555
O16 O18 2.45(5) 1_555
O17 Pb6 2.51(5) 3_666
O17 O1 3.19(5) 1_555
O17 O2 2.64(5) 1_556
O17 Mn1 2.14(4) 2_665
O17 P1 1.55(3) 1_555
O17 O15 2.38(4) 1_555
O17 O16 2.61(4) 1_555
O17 O18 2.54(5) 1_555
O18 Pb1 2.65(5) 2_665
O18 Pb6 3.05(5) 3_665
O18 O5 3.10(7) 1_555
O18 Mn1 3.14(4) 2_665
O18 P1 1.54(2) 1_555
O18 O15 2.63(6) 1_555
O18 O16 2.45(5) 1_555
O18 O17 2.54(5) 1_555
P2 O19 1.55(4) 1_555
P2 O19 1.55(5) 2_665
P2 O19 1.55(3) 3_565
P2 O20 1.532(14) 1_555
O19 Pb3 2.57(5) 1_556
O19 Pb3 3.19(4) 3_566
O19 O3 3.03(6) 2_665
O19 O7 3.16(7) 2_666
O19 Mn3 2.10(6) 3_565
O19 P2 1.55(4) 1_555
O19 O19 2.51(6) 2_665
O19 O19 2.51(4) 3_565
O19 O20 2.53(4) 1_555
O19 O29 3.19(6) 1_555
O20 Pb3 2.907(16) 1_555
O20 Pb3 2.907(18) 2_665
O20 Pb3 2.908(19) 3_565
O20 P2 1.532(14) 1_555
O20 O19 2.53(4) 1_555
O20 O19 2.53(5) 2_665
O20 O19 2.53(4) 3_565
P3 Mn4 3.20(4) 1_555
P3 O21 1.54(4) 1_555
P3 O22 1.56(5) 1_555
P3 O23 1.56(3) 1_555
P3 O24 1.540(13) 1_555
O21 Pb4 2.52(4) 1_556
O21 Pb7 3.12(4) 3_556
O21 O9 3.10(6) 2_655
O21 O12 2.85(5) 2_656
O21 Mn7 2.02(6) 3_665
O21 P3 1.54(4) 1_555
O21 O22 2.45(8) 1_555
O21 O23 2.61(4) 1_555
O21 O24 2.50(5) 1_555
O21 O31 3.14(6) 2_655
O22 Pb4 2.93(6) 1_556
O22 Pb5 2.70(6) 2_656
O22 O11 3.20(7) 1_555
O22 O14 3.00(9) 1_556
O22 Mn4 2.02(5) 1_555
O22 P3 1.56(5) 1_555
O22 O21 2.45(8) 1_555
O22 O23 2.49(4) 1_555
O22 O24 2.54(5) 1_555
O22 O33 2.91(5) 2_655
O23 Pb5 3.05(5) 2_656
O23 Pb7 2.61(5) 3_556
O23 O7 3.17(5) 3_556
O23 O8 2.88(4) 3_556
O23 Mn5 2.11(4) 2_655
O23 P3 1.56(3) 1_555
O23 O21 2.61(4) 1_555
O23 O22 2.49(4) 1_555
O23 O24 2.58(4) 1_555
O24 Pb4 2.99(3) 1_555
O24 Pb5 3.00(5) 2_655
O24 Pb7 3.00(4) 3_555
O24 P3 1.540(13) 1_555
O24 O21 2.50(5) 1_555
O24 O22 2.54(5) 1_555
O24 O23 2.58(4) 1_555
P4 Mn5 3.16(5) 2_655
P4 O25 1.55(3) 1_555
P4 O26 1.55(3) 1_555
P4 O27 1.56(6) 1_555
P4 O28 1.543(14) 1_555
O25 Pb5 2.45(5) 2_655
O25 Pb6 3.15(5) 3_665
O25 O11 3.00(5) 1_555
O25 O14 3.06(5) 1_556
O25 Mn6 2.12(5) 3_665
O25 P4 1.55(3) 1_555
O25 O26 2.56(4) 1_555
O25 O27 2.49(5) 1_555
O25 O28 2.47(5) 1_555
O26 Pb1 3.20(5) 1_545
O26 Pb6 2.62(5) 3_665
O26 O1 3.15(7) 1_555
O26 O1 3.16(4) 3_555
O26 O2 3.09(6) 1_556
O26 Mn1 2.02(4) 1_545
O26 P4 1.55(3) 1_555
O26 O25 2.56(4) 1_555
O26 O27 2.60(7) 1_555
O26 O28 2.51(5) 1_555
O27 Pb1 2.54(4) 1_545
O27 Pb5 3.09(4) 2_655
O27 O5 2.98(6) 3_555
O27 O8 3.17(7) 3_555
O27 O8 3.17(7) 3_556
O27 Mn5 1.98(7) 2_655
O27 P4 1.56(6) 1_555
O27 O25 2.49(5) 1_555
O27 O26 2.60(7) 1_555
O27 O28 2.57(6) 1_555
O28 Pb1 3.05(5) 1_546
O28 Pb5 2.68(3) 2_656
O28 Pb6 3.19(6) 3_666
O28 O8 3.16(9) 3_556
O28 P4 1.543(14) 1_555
O28 O25 2.47(5) 1_555
O28 O26 2.51(5) 1_555
O28 O27 2.57(6) 1_555
P5 O29 1.57(3) 1_555
P5 O30 1.56(3) 1_555
P5 O31 1.53(5) 1_555
P5 O32 1.532(16) 1_555
O29 Pb3 2.79(4) 3_565
O29 Mn3 1.97(4) 3_565
O29 O19 3.19(6) 1_555
O29 P5 1.57(3) 1_555
O29 O30 2.26(4) 1_555
O29 O31 2.35(6) 1_555
O29 O32 2.45(4) 1_555
O30 Pb2 2.68(5) 1_555
O30 Pb3 2.87(5) 3_565
O30 O3 3.19(7) 1_555
O30 Mn2 2.15(4) 1_555
O30 P5 1.56(3) 1_555
O30 O29 2.26(4) 1_555
O30 O31 2.58(5) 1_555
O30 O32 2.79(4) 1_555
O31 Pb7 2.79(4) 2_665
O31 Mn7 2.18(6) 2_655
O31 O21 3.14(6) 3_665
O31 P5 1.53(5) 1_555
O31 O29 2.35(6) 1_555
O31 O30 2.58(5) 1_555
O31 O32 2.54(5) 1_555
O32 Pb2 3.05(4) 1_556
O32 Pb3 2.69(5) 3_566
O32 Pb7 2.78(4) 2_666
O32 P5 1.532(16) 1_555
O32 O29 2.45(4) 1_555
O32 O30 2.79(4) 1_555
O32 O31 2.54(5) 1_555
P6 Mn4 3.18(3) 1_555
P6 Mn4 3.18(5) 2_655
P6 Mn4 3.18(3) 3_665
P6 O33 1.53(4) 1_555
P6 O33 1.53(3) 2_655
P6 O33 1.53(5) 3_665
P6 O34 1.534(14) 1_555
O33 Pb4 2.97(4) 3_665
O33 Pb4 3.18(4) 3_666
O33 Mn4 2.05(4) 3_665
O33 O22 2.91(5) 3_665
O33 P6 1.53(4) 1_555
O33 O33 2.58(4) 2_655
O33 O33 2.58(7) 3_665
O33 O34 2.39(4) 1_555
O34 Pb4 2.830(12) 1_556
O34 Pb4 2.830(12) 2_656
O34 Pb4 2.830(15) 3_666
O34 P6 1.534(14) 1_555
O34 O33 2.39(4) 1_555
O34 O33 2.39(3) 2_655
O34 O33 2.39(4) 3_665
